data_2210335
loop_
_publ_author_name
'Han, Zheng-Bo'
'He, Yong-Ke'

_publ_section_title <i>catena</i>-Poly[bis[diaquaisonicotinatogadolinium(III)]-bis(\m~3~-pyridine-3,4-dicarboxylato)]
_journal_coeditor_code NG2046
_journal_issue 9
_journal_name_full 'Acta Crystallographica Section E'
_journal_page_first m2374
_journal_page_last m2376
_journal_paper_doi 10.1107/S1600536806034180
_journal_volume 62
_journal_year 2006
_chemical_formula_iupac '[Gd (C6 H4 N O2) (C7 H3 N O4) (H2 O)2]'
_chemical_formula_moiety 'C13 H11 Gd N2 O8'
_chemical_formula_sum 'C13 H11 Gd N2 O8'
_chemical_formula_weight 480.49
_chemical_name_systematic
;
catena-Poly[bis[diaquaisonicotinatogadolinium(III)]-bis(\m~3~-pyridine-
3,4-dicarboxylato)]
;
_space_group_IT_number 14
_symmetry_cell_setting monoclinic
_symmetry_space_group_name_Hall '-P 2yn'
_symmetry_space_group_name_H-M 'P 1 21/n 1'
_atom_sites_solution_hydrogens geom
_atom_sites_solution_primary direct
_atom_sites_solution_secondary difmap
_audit_creation_method SHELXL97
_cell_angle_alpha 90.00
_cell_angle_beta 100.775(7)
_cell_angle_gamma 90.00
_cell_formula_units_Z 4
_cell_length_a 5.9541(19)
_cell_length_b 25.047(8)
_cell_length_c 11.215(4)
_cell_measurement_reflns_used 5196
_cell_measurement_temperature 293(2)
_cell_measurement_theta_max 26.01
_cell_measurement_theta_min 2.63
_cell_volume 1643.0(9)
_computing_cell_refinement SMART
_computing_data_collection 'SMART (Bruker, 2001)'
_computing_data_reduction 'SAINT (Bruker, 2001)'
_computing_molecular_graphics 'SHELXTL (Bruker, 2001)'
_computing_publication_material SHELXTL
_computing_structure_refinement 'SHELXL97 (Sheldrick, 1997)'
_computing_structure_solution 'SHELXS97 (Sheldrick, 1997)'
_diffrn_ambient_temperature 293(2)
_diffrn_measured_fraction_theta_full 0.964
_diffrn_measured_fraction_theta_max 0.964
_diffrn_measurement_device_type 'Bruker APEX area-detector'
_diffrn_measurement_method '\f and \w'
_diffrn_radiation_monochromator graphite
_diffrn_radiation_source 'fine-focus sealed tube'
_diffrn_radiation_type MoK\a
_diffrn_radiation_wavelength 0.71073
_diffrn_reflns_av_R_equivalents 0.0308
_diffrn_reflns_av_sigmaI/netI 0.0487
_diffrn_reflns_limit_h_max 7
_diffrn_reflns_limit_h_min -6
_diffrn_reflns_limit_k_max 10
_diffrn_reflns_limit_k_min -30
_diffrn_reflns_limit_l_max 13
_diffrn_reflns_limit_l_min -13
_diffrn_reflns_number 6192
_diffrn_reflns_theta_full 25.99
_diffrn_reflns_theta_max 25.99
_diffrn_reflns_theta_min 2.02
_diffrn_standards_decay_% 0
_diffrn_standards_interval_time 0
_diffrn_standards_number 0
_exptl_absorpt_coefficient_mu 4.079
_exptl_absorpt_correction_T_max 0.6338
_exptl_absorpt_correction_T_min 0.3144
_exptl_absorpt_correction_type multi-scan
_exptl_absorpt_process_details '(SADABS; Sheldrick, 1996)'
_exptl_crystal_colour colourless
_exptl_crystal_density_diffrn 1.943
_exptl_crystal_density_method 'not measured'
_exptl_crystal_description block
_exptl_crystal_F_000 924
_exptl_crystal_size_max 0.37
_exptl_crystal_size_mid 0.23
_exptl_crystal_size_min 0.12
_refine_diff_density_max 1.147
_refine_diff_density_min -1.100
_refine_ls_extinction_method none
_refine_ls_goodness_of_fit_ref 1.054
_refine_ls_hydrogen_treatment mixed
_refine_ls_matrix_type full
_refine_ls_number_parameters 264
_refine_ls_number_reflns 3112
_refine_ls_number_restraints 246
_refine_ls_restrained_S_all 1.024
_refine_ls_R_factor_all 0.0458
_refine_ls_R_factor_gt 0.0399
_refine_ls_shift/su_max 0.000
_refine_ls_shift/su_mean 0.000
_refine_ls_structure_factor_coef Fsqd
_refine_ls_weighting_details 'calc w = 1/[\s^2^(Fo^2^)+(0.0338P)^2^+7.8772P] where P=(Fo^2^+2Fc^2^)/3'
_refine_ls_weighting_scheme calc
_refine_ls_wR_factor_gt 0.0874
_refine_ls_wR_factor_ref 0.0903
_reflns_number_gt 2803
_reflns_number_total 3112
_reflns_threshold_expression I>2\s(I)
_cod_data_source_file ng2046.cif
_cod_data_source_block I
_cod_depositor_comments
;
The following automatic conversions were performed:
'_symmetry_cell_setting' value 'Monoclinic' changed to 'monoclinic'
according to '/home/saulius/struct/CIF-dictionaries/cif_core.dic'
dictionary named 'cif_core.dic' version 2.4.1 from 2010-06-29.

Automatic conversion script
Id: cif_fix_enum 1527 2010-12-29 10:47:43Z saulius 

The following automatic conversions were performed:

'_symmetry_cell_setting' value 'Monoclinic' changed to 'monoclinic'
according to /home/saulius/struct/CIF-dictionaries/cif_core.dic
dictionary named 'cif_core.dic' version 2.4.1 from 2010-06-29.

Automatic conversion script
Id: cif_fix_values 1715 2011-07-08 13:25:40Z adriana 
;
_cod_original_sg_symbol_H-M P21/n
_cod_database_code 2210335
_cod_database_fobs_code 2210335

loop_
_symmetry_equiv_pos_as_xyz
'x, y, z'
'-x+1/2, y+1/2, -z+1/2'
'-x, -y, -z'
'x-1/2, -y-1/2, z-1/2'

loop_
_atom_site_type_symbol
_atom_site_label
_atom_site_fract_x
_atom_site_fract_y
_atom_site_fract_z
_atom_site_U_iso_or_equiv
_atom_site_adp_type
_atom_site_calc_flag
_atom_site_refinement_flags
_atom_site_occupancy
_atom_site_disorder_assembly
_atom_site_disorder_group
Gd Gd1 0.54666(5) 0.433325(11) 0.39043(2) 0.01570(11) Uani d . 1 . .
C C1 0.584(2) 0.1956(4) 0.1858(13) 0.053(3) Uani d PGDU 0.553(18) A 1
H H1A 0.4805 0.1677 0.1869 0.063 Uiso calc PR 0.553(18) A 1
C C2 0.565(2) 0.2419(5) 0.2515(12) 0.045(3) Uani d PGDU 0.553(18) A 1
H H2A 0.4493 0.2451 0.2966 0.055 Uiso calc PR 0.553(18) A 1
C C3 0.719(2) 0.2835(4) 0.2498(12) 0.035(2) Uani d PGDU 0.553(18) A 1
C C4 0.891(2) 0.2787(4) 0.1824(13) 0.044(3) Uani d PGDU 0.553(18) A 1
H H4A 0.9944 0.3066 0.1813 0.052 Uiso calc PR 0.553(18) A 1
C C5 0.910(2) 0.2324(5) 0.1167(12) 0.047(3) Uani d PGDU 0.553(18) A 1
H H5A 1.0256 0.2292 0.0716 0.057 Uiso calc PR 0.553(18) A 1
N N1 0.756(2) 0.1908(4) 0.1184(12) 0.047(3) Uani d PGDU 0.553(18) A 1
C C1' 0.661(3) 0.1873(5) 0.2390(17) 0.051(3) Uani d PGDU 0.447(18) A 2
H H1'A 0.5681 0.1583 0.2481 0.061 Uiso calc PR 0.447(18) A 2
C C2' 0.630(3) 0.2356(6) 0.2949(15) 0.044(3) Uani d PGDU 0.447(18) A 2
H H2'A 0.5171 0.2389 0.3414 0.053 Uiso calc PR 0.447(18) A 2
C C3' 0.769(3) 0.2789(5) 0.2814(15) 0.036(3) Uani d PGDU 0.447(18) A 2
C C4' 0.939(3) 0.2740(5) 0.2120(16) 0.044(3) Uani d PGDU 0.447(18) A 2
H H4'A 1.0315 0.3030 0.2029 0.053 Uiso calc PR 0.447(18) A 2
C C5' 0.969(2) 0.2257(6) 0.1561(15) 0.046(3) Uani d PGDU 0.447(18) A 2
H H5'A 1.0825 0.2224 0.1096 0.056 Uiso calc PR 0.447(18) A 2
N N1' 0.830(3) 0.1823(5) 0.1696(16) 0.045(4) Uani d PGDU 0.447(18) A 2
C C6 0.6978(11) 0.3331(2) 0.3224(6) 0.0258(14) Uani d . 1 . .
N N2 -0.0685(10) 0.5721(2) -0.0150(5) 0.0355(14) Uani d . 1 . .
C C11 -0.1830(11) 0.5441(3) 0.0556(6) 0.0275(14) Uani d . 1 . .
H H11A -0.3265 0.5308 0.0213 0.033 Uiso calc R 1 . .
C C10 -0.1001(10) 0.5338(2) 0.1762(5) 0.0176(12) Uani d . 1 . .
C C9 0.1099(10) 0.5551(2) 0.2299(5) 0.0191(12) Uani d . 1 . .
C C8 0.2311(11) 0.5842(3) 0.1572(6) 0.0281(15) Uani d . 1 . .
H H8A 0.3731 0.5988 0.1895 0.034 Uiso calc R 1 . .
C C12 0.2089(9) 0.5515(2) 0.3622(5) 0.0171(12) Uani d . 1 . .
C C13 -0.2357(10) 0.5004(2) 0.2474(5) 0.0190(12) Uani d . 1 . .
C C7 0.1373(13) 0.5908(3) 0.0370(6) 0.0406(19) Uani d . 1 . .
H H7A 0.2214 0.6095 -0.0114 0.049 Uiso calc R 1 . .
O O1 0.7944(8) 0.37527(17) 0.2955(4) 0.0326(11) Uani d . 1 A .
O O2 0.5615(8) 0.33454(18) 0.3938(4) 0.0345(11) Uani d . 1 A .
O O3 0.3430(7) 0.51409(16) 0.4026(4) 0.0224(9) Uani d . 1 . .
O O4 0.1699(7) 0.58901(17) 0.4287(4) 0.0253(10) Uani d . 1 . .
O O5 -0.1623(7) 0.49611(17) 0.3609(4) 0.0232(9) Uani d . 1 . .
O O6 -0.4144(7) 0.47736(18) 0.1955(4) 0.0276(10) Uani d . 1 . .
O O1W 0.2171(8) 0.4077(2) 0.2520(4) 0.0304(11) Uani d D 1 . .
O O2W 0.2930(8) 0.40626(18) 0.5159(4) 0.0275(10) Uani d D 1 . .
H H1WB 0.194(9) 0.415(3) 0.177(2) 0.03(2) Uiso d D 1 . .
H H1WA 0.091(6) 0.402(3) 0.274(5) 0.04(2) Uiso d D 1 . .
H H2WA 0.286(18) 0.377(2) 0.553(9) 0.12(5) Uiso d D 1 . .
H H2WB 0.208(11) 0.429(2) 0.538(7) 0.05(3) Uiso d D 1 . .

loop_
_atom_site_aniso_label
_atom_site_aniso_U_11
_atom_site_aniso_U_22
_atom_site_aniso_U_33
_atom_site_aniso_U_12
_atom_site_aniso_U_13
_atom_site_aniso_U_23
Gd1 0.01606(16) 0.01705(16) 0.01366(17) -0.00125(11) 0.00192(11) -0.00002(11)
C1 0.063(5) 0.041(4) 0.053(6) -0.005(4) 0.009(5) -0.014(5)
C2 0.052(5) 0.037(4) 0.049(5) -0.007(4) 0.014(4) -0.012(4)
C3 0.040(5) 0.028(4) 0.039(5) 0.000(3) 0.017(4) -0.008(4)
C4 0.047(5) 0.040(4) 0.047(5) -0.001(4) 0.018(4) -0.009(4)
C5 0.051(5) 0.045(5) 0.049(6) 0.003(4) 0.016(5) -0.012(4)
N1 0.060(6) 0.038(5) 0.042(7) 0.012(5) 0.008(5) -0.014(5)
C1' 0.055(6) 0.040(5) 0.057(6) -0.005(5) 0.009(5) -0.013(5)
C2' 0.050(5) 0.035(4) 0.049(5) -0.006(4) 0.013(4) -0.008(4)
C3' 0.040(5) 0.031(4) 0.038(5) 0.000(4) 0.015(4) -0.005(4)
C4' 0.050(5) 0.041(4) 0.046(5) -0.001(4) 0.019(4) -0.006(4)
C5' 0.054(6) 0.043(5) 0.047(6) -0.001(5) 0.021(5) -0.005(5)
N1' 0.051(7) 0.037(6) 0.045(7) 0.008(5) 0.005(6) -0.013(6)
C6 0.023(3) 0.024(3) 0.030(4) 0.000(3) 0.006(3) -0.006(3)
N2 0.036(3) 0.051(4) 0.015(3) -0.011(3) -0.005(2) 0.012(3)
C11 0.025(3) 0.041(4) 0.014(3) -0.006(3) -0.003(3) 0.006(3)
C10 0.015(3) 0.023(3) 0.013(3) -0.001(2) 0.000(2) 0.003(2)
C9 0.023(3) 0.023(3) 0.012(3) 0.003(2) 0.002(2) 0.000(2)
C8 0.023(3) 0.035(4) 0.025(4) -0.009(3) 0.001(3) 0.009(3)
C12 0.010(3) 0.019(3) 0.021(3) -0.003(2) -0.001(2) 0.006(2)
C13 0.017(3) 0.023(3) 0.018(3) -0.001(2) 0.006(2) 0.004(2)
C7 0.044(5) 0.055(5) 0.024(4) -0.019(4) 0.009(3) 0.010(3)
O1 0.033(3) 0.024(2) 0.046(3) -0.0072(19) 0.022(2) -0.009(2)
O2 0.045(3) 0.022(2) 0.042(3) -0.007(2) 0.023(2) -0.006(2)
O3 0.021(2) 0.022(2) 0.022(2) 0.0007(17) -0.0033(18) 0.0030(17)
O4 0.027(2) 0.027(2) 0.018(2) 0.0077(19) -0.0053(19) -0.0053(18)
O5 0.022(2) 0.031(2) 0.015(2) -0.0056(18) -0.0001(18) 0.0044(18)
O6 0.025(2) 0.038(3) 0.017(2) -0.015(2) -0.0033(18) 0.0042(19)
O1W 0.023(3) 0.053(3) 0.012(2) -0.014(2) -0.0027(19) 0.003(2)
O2W 0.032(3) 0.023(2) 0.031(3) 0.003(2) 0.016(2) 0.002(2)

loop_
_atom_type_symbol
_atom_type_description
_atom_type_scat_dispersion_real
_atom_type_scat_dispersion_imag
_atom_type_scat_source
C C 0.0033 0.0016 'International Tables Vol C Tables 4.2.6.8 and 6.1.1.4'
H H 0.0000 0.0000 'International Tables Vol C Tables 4.2.6.8 and 6.1.1.4'
N N 0.0061 0.0033 'International Tables Vol C Tables 4.2.6.8 and 6.1.1.4'
O O 0.0106 0.0060 'International Tables Vol C Tables 4.2.6.8 and 6.1.1.4'
Gd Gd -0.1653 3.9035 'International Tables Vol C Tables 4.2.6.8 and 6.1.1.4'

loop_
_geom_angle_atom_site_label_1
_geom_angle_atom_site_label_2
_geom_angle_atom_site_label_3
_geom_angle_site_symmetry_1
_geom_angle_site_symmetry_3
_geom_angle
_geom_angle_publ_flag
O2W Gd1 O1W . . 76.47(17) yes
O2W Gd1 O3 . . 79.57(15) ?
O1W Gd1 O3 . . 84.16(16) ?
O2W Gd1 O5 . 1_655 146.18(15) ?
O1W Gd1 O5 . 1_655 128.33(15) ?
O3 Gd1 O5 . 1_655 80.79(15) yes
O2W Gd1 O4 . 3_666 81.86(16) ?
O1W Gd1 O4 . 3_666 147.68(16) ?
O3 Gd1 O4 . 3_666 115.28(14) yes
O5 Gd1 O4 1_655 3_666 82.01(15) yes
O2W Gd1 O1 . . 126.55(15) ?
O1W Gd1 O1 . . 92.72(17) ?
O3 Gd1 O1 . . 152.25(15) yes
O5 Gd1 O1 1_655 . 79.66(15) yes
O4 Gd1 O1 3_666 . 81.18(16) yes
O2W Gd1 O2 . . 74.19(15) ?
O1W Gd1 O2 . . 76.15(17) ?
O3 Gd1 O2 . . 150.15(15) yes
O5 Gd1 O2 1_655 . 129.05(15) yes
O4 Gd1 O2 3_666 . 75.04(15) yes
O1 Gd1 O2 . . 52.51(15) yes
O2W Gd1 O6 . 1_655 145.82(16) ?
O1W Gd1 O6 . 1_655 75.26(15) ?
O3 Gd1 O6 . 1_655 78.82(15) ?
O5 Gd1 O6 1_655 1_655 53.43(13) ?
O4 Gd1 O6 3_666 1_655 131.57(15) ?
O1 Gd1 O6 . 1_655 73.74(16) yes
O2 Gd1 O6 . 1_655 116.48(15) yes
O2W Gd1 O3 . 3_666 72.52(15) ?
O1W Gd1 O3 . 3_666 139.04(15) ?
O3 Gd1 O3 . 3_666 64.59(15) ?
O5 Gd1 O3 1_655 3_666 74.25(13) yes
O4 Gd1 O3 3_666 3_666 50.70(13) yes
O1 Gd1 O3 . 3_666 127.30(15) ?
O2 Gd1 O3 . 3_666 118.83(14) ?
O6 Gd1 O3 1_655 3_666 120.01(13) ?
O2W Gd1 C13 . 1_655 159.07(17) ?
O1W Gd1 C13 . 1_655 101.77(17) ?
O3 Gd1 C13 . 1_655 79.50(16) ?
O5 Gd1 C13 1_655 1_655 26.88(16) ?
O4 Gd1 C13 3_666 1_655 106.88(17) ?
O1 Gd1 C13 . 1_655 74.16(16) ?
O2 Gd1 C13 . 1_655 126.09(16) ?
O6 Gd1 C13 1_655 1_655 26.58(15) ?
O3 Gd1 C13 3_666 1_655 97.95(15) ?
O2W Gd1 C6 . . 100.30(18) ?
O1W Gd1 C6 . . 81.25(18) ?
O3 Gd1 C6 . . 164.99(16) ?
O5 Gd1 C6 1_655 . 105.65(17) ?
O4 Gd1 C6 3_666 . 79.36(17) ?
O1 Gd1 C6 . . 26.63(16) ?
O2 Gd1 C6 . . 26.12(16) ?
O6 Gd1 C6 1_655 . 94.00(17) ?
O3 Gd1 C6 3_666 . 129.93(16) ?
C13 Gd1 C6 1_655 . 100.02(18) ?
O2W Gd1 C12 . 3_666 74.28(16) ?
O1W Gd1 C12 . 3_666 150.75(16) ?
O3 Gd1 C12 . 3_666 90.21(15) ?
O5 Gd1 C12 1_655 3_666 78.54(15) ?
O4 Gd1 C12 3_666 3_666 25.14(15) ?
O1 Gd1 C12 . 3_666 104.92(17) ?
O2 Gd1 C12 . 3_666 96.08(16) ?
O6 Gd1 C12 1_655 3_666 131.74(14) ?
O3 Gd1 C12 3_666 3_666 25.66(14) ?
C13 Gd1 C12 1_655 3_666 105.38(16) ?
C6 Gd1 C12 . 3_666 104.27(17) ?
C2 C1 N1 . . 120.0 ?
C2 C1 H1A . . 120.0 ?
N1 C1 H1A . . 120.0 ?
C1 C2 C3 . . 120.0 ?
C1 C2 H2A . . 120.0 ?
C3 C2 H2A . . 120.0 ?
C2 C3 C4 . . 120.0 ?
C2 C3 C6 . . 119.4(8) ?
C4 C3 C6 . . 120.6(8) ?
C5 C4 C3 . . 120.0 ?
C5 C4 H4A . . 120.0 ?
C3 C4 H4A . . 120.0 ?
C4 C5 N1 . . 120.0 ?
C4 C5 H5A . . 120.0 ?
N1 C5 H5A . . 120.0 ?
C5 N1 C1 . . 120.0 ?
C2' C1' N1' . . 120.0 ?
C2' C1' H1'A . . 120.0 ?
N1' C1' H1'A . . 120.0 ?
C1' C2' C3' . . 120.0 ?
C1' C2' H2'A . . 120.0 ?
C3' C2' H2'A . . 120.0 ?
C2' C3' C4' . . 120.0 ?
C2' C3' C6 . . 117.3(10) ?
C4' C3' C6 . . 121.5(10) ?
C3' C4' C5' . . 120.0 ?
C3' C4' H4'A . . 120.0 ?
C5' C4' H4'A . . 120.0 ?
N1' C5' C4' . . 120.0 ?
N1' C5' H5'A . . 120.0 ?
C4' C5' H5'A . . 120.0 ?
C5' N1' C1' . . 120.0 ?
O2 C6 O1 . . 120.7(6) ?
O2 C6 C3 . . 120.2(7) ?
O1 C6 C3 . . 118.2(7) ?
O2 C6 C3' . . 118.3(8) ?
O1 C6 C3' . . 120.5(8) ?
C3 C6 C3' . . 16.5(9) ?
O2 C6 Gd1 . . 61.3(3) ?
O1 C6 Gd1 . . 60.3(3) ?
C3 C6 Gd1 . . 161.0(7) ?
C3' C6 Gd1 . . 177.4(8) ?
C11 N2 C7 . . 116.9(6) ?
N2 C11 C10 . . 123.5(6) ?
N2 C11 H11A . . 118.2 ?
C10 C11 H11A . . 118.2 ?
C11 C10 C9 . . 118.9(6) ?
C11 C10 C13 . . 120.0(5) ?
C9 C10 C13 . . 121.1(5) ?
C10 C9 C8 . . 118.0(6) ?
C10 C9 C12 . . 124.3(5) ?
C8 C9 C12 . . 117.6(5) ?
C7 C8 C9 . . 118.7(6) ?
C7 C8 H8A . . 120.7 ?
C9 C8 H8A . . 120.7 ?
O4 C12 O3 . . 121.4(5) ?
O4 C12 C9 . . 117.7(5) ?
O3 C12 C9 . . 120.6(5) ?
O4 C12 Gd1 . 3_666 56.4(3) ?
O3 C12 Gd1 . 3_666 65.4(3) ?
C9 C12 Gd1 . 3_666 167.0(4) ?
O6 C13 O5 . . 121.9(5) ?
O6 C13 C10 . . 120.4(5) ?
O5 C13 C10 . . 117.7(5) ?
O6 C13 Gd1 . 1_455 63.0(3) ?
O5 C13 Gd1 . 1_455 59.0(3) ?
C10 C13 Gd1 . 1_455 174.9(4) ?
N2 C7 C8 . . 123.9(6) ?
N2 C7 H7A . . 118.1 ?
C8 C7 H7A . . 118.1 ?
C6 O1 Gd1 . . 93.1(4) ?
C6 O2 Gd1 . . 92.6(4) ?
C12 O3 Gd1 . . 155.4(4) ?
C12 O3 Gd1 . 3_666 89.0(3) ?
Gd1 O3 Gd1 . 3_666 115.41(15) ?
C12 O4 Gd1 . 3_666 98.4(3) ?
C13 O5 Gd1 . 1_455 94.1(3) ?
C13 O6 Gd1 . 1_455 90.4(3) ?
Gd1 O1W H1WB . . 124(4) ?
Gd1 O1W H1WA . . 122(4) ?
H1WB O1W H1WA . . 110(3) ?
Gd1 O2W H2WA . . 130(6) ?
Gd1 O2W H2WB . . 118(5) ?
H2WA O2W H2WB . . 111(3) ?

loop_
_geom_bond_atom_site_label_1
_geom_bond_atom_site_label_2
_geom_bond_site_symmetry_2
_geom_bond_distance
_geom_bond_publ_flag
Gd1 O2W . 2.349(4) yes
Gd1 O1W . 2.352(4) yes
Gd1 O3 . 2.375(4) yes
Gd1 O5 1_655 2.409(4) yes
Gd1 O4 3_666 2.449(4) yes
Gd1 O1 . 2.452(4) yes
Gd1 O2 . 2.476(5) yes
Gd1 O6 1_655 2.498(4) yes
Gd1 O3 3_666 2.643(4) yes
Gd1 C13 1_655 2.803(6) ?
Gd1 C6 . 2.819(6) ?
Gd1 C12 3_666 2.907(6) ?
C1 C2 . 1.3900 ?
C1 N1 . 1.3900 ?
C1 H1A . 0.9300 ?
C2 C3 . 1.3900 ?
C2 H2A . 0.9300 ?
C3 C4 . 1.3900 ?
C3 C6 . 1.504(10) ?
C4 C5 . 1.3900 ?
C4 H4A . 0.9300 ?
C5 N1 . 1.3900 ?
C5 H5A . 0.9300 ?
C1' C2' . 1.3900 ?
C1' N1' . 1.3900 ?
C1' H1'A . 0.9300 ?
C2' C3' . 1.3900 ?
C2' H2'A . 0.9300 ?
C3' C4' . 1.3900 ?
C3' C6 . 1.519(12) ?
C4' C5' . 1.3900 ?
C4' H4'A . 0.9300 ?
C5' N1' . 1.3900 ?
C5' H5'A . 0.9300 ?
C6 O2 . 1.243(7) ?
C6 O1 . 1.266(8) ?
N2 C11 . 1.336(8) ?
N2 C7 . 1.340(9) ?
C11 C10 . 1.375(8) ?
C11 H11A . 0.9300 ?
C10 C9 . 1.389(8) ?
C10 C13 . 1.492(8) ?
C9 C8 . 1.392(9) ?
C9 C12 . 1.493(8) ?
C8 C7 . 1.369(9) ?
C8 H8A . 0.9300 ?
C12 O4 . 1.248(7) ?
C12 O3 . 1.259(7) ?
C12 Gd1 3_666 2.907(6) ?
C13 O6 . 1.254(7) ?
C13 O5 . 1.271(7) ?
C13 Gd1 1_455 2.803(6) ?
C7 H7A . 0.9300 ?
O3 Gd1 3_666 2.643(4) ?
O4 Gd1 3_666 2.449(4) ?
O5 Gd1 1_455 2.409(4) ?
O6 Gd1 1_455 2.498(4) ?
O1W H1WB . 0.847(19) ?
O1W H1WA . 0.849(19) ?
O2W H2WA . 0.84(2) ?
O2W H2WB . 0.84(2) ?

loop_
_geom_hbond_atom_site_label_D
_geom_hbond_atom_site_label_H
_geom_hbond_atom_site_label_A
_geom_hbond_site_symmetry_A
_geom_hbond_distance_DH
_geom_hbond_distance_HA
_geom_hbond_distance_DA
_geom_hbond_angle_DHA
O1W H1WB N2 3_565 0.847(19) 1.86(3) 2.688(7) 166(5)
O1W H1WA O1 1_455 0.849(19) 1.94(3) 2.773(6) 167(7)
O2W H2WA N1 4_566 0.84(2) 1.88(4) 2.72(3) 173(12)
O2W H2WA N1' 4_566 0.84(2) 1.97(5) 2.79(3) 166(12)
O2W H2WB O4 3_566 0.84(2) 2.39(7) 2.939(6) 123(6)
O2W H2WB O5 3_566 0.84(2) 2.22(4) 2.983(6) 150(8)

loop_
_geom_torsion_atom_site_label_1
_geom_torsion_atom_site_label_2
_geom_torsion_atom_site_label_3
_geom_torsion_atom_site_label_4
_geom_torsion_site_symmetry_1
_geom_torsion_site_symmetry_4
_geom_torsion
N1 C1 C2 C3 . . 0.0
C1 C2 C3 C4 . . 0.0
C1 C2 C3 C6 . . -179.3(10)
C2 C3 C4 C5 . . 0.0
C6 C3 C4 C5 . . 179.3(10)
C3 C4 C5 N1 . . 0.0
C4 C5 N1 C1 . . 0.0
C2 C1 N1 C5 . . 0.0
N1' C1' C2' C3' . . 0.0
C1' C2' C3' C4' . . 0.0
C1' C2' C3' C6 . . 167.9(12)
C2' C3' C4' C5' . . 0.0
C6 C3' C4' C5' . . -167.4(12)
C3' C4' C5' N1' . . 0.0
C4' C5' N1' C1' . . 0.0
C2' C1' N1' C5' . . 0.0
C2 C3 C6 O2 . . 8.1(11)
C4 C3 C6 O2 . . -171.2(6)
C2 C3 C6 O1 . . -161.2(6)
C4 C3 C6 O1 . . 19.5(11)
C2 C3 C6 C3' . . 96(3)
C4 C3 C6 C3' . . -83(3)
C2 C3 C6 Gd1 . . -81(2)
C4 C3 C6 Gd1 . . 99.7(18)
C2' C3' C6 O2 . . 19.1(12)
C4' C3' C6 O2 . . -173.2(7)
C2' C3' C6 O1 . . -168.8(7)
C4' C3' C6 O1 . . -1.1(13)
C2' C3' C6 C3 . . -82(3)
C4' C3' C6 C3 . . 86(3)
C2' C3' C6 Gd1 . . -62(16)
C4' C3' C6 Gd1 . . 105(16)
O2W Gd1 C6 O2 . . -1.9(4)
O1W Gd1 C6 O2 . . -76.3(4)
O3 Gd1 C6 O2 . . -90.1(8)
O5 Gd1 C6 O2 1_655 . 156.2(4)
O4 Gd1 C6 O2 3_666 . 77.7(4)
O1 Gd1 C6 O2 . . 169.2(7)
O6 Gd1 C6 O2 1_655 . -150.7(4)
O3 Gd1 C6 O2 3_666 . 73.8(4)
C13 Gd1 C6 O2 1_655 . -176.9(4)
C12 Gd1 C6 O2 3_666 . 74.3(4)
O2W Gd1 C6 O1 . . -171.1(4)
O1W Gd1 C6 O1 . . 114.4(4)
O3 Gd1 C6 O1 . . 100.7(7)
O5 Gd1 C6 O1 1_655 . -13.0(4)
O4 Gd1 C6 O1 3_666 . -91.5(4)
O2 Gd1 C6 O1 . . -169.2(7)
O6 Gd1 C6 O1 1_655 . 40.0(4)
O3 Gd1 C6 O1 3_666 . -95.4(4)
C13 Gd1 C6 O1 1_655 . 13.9(4)
C12 Gd1 C6 O1 3_666 . -94.9(4)
O2W Gd1 C6 C3 . . 98.0(18)
O1W Gd1 C6 C3 . . 23.6(18)
O3 Gd1 C6 C3 . . 10(2)
O5 Gd1 C6 C3 1_655 . -103.9(18)
O4 Gd1 C6 C3 3_666 . 177.6(19)
O1 Gd1 C6 C3 . . -90.9(19)
O2 Gd1 C6 C3 . . 99.9(19)
O6 Gd1 C6 C3 1_655 . -50.8(18)
O3 Gd1 C6 C3 3_666 . 173.8(18)
C13 Gd1 C6 C3 1_655 . -76.9(18)
C12 Gd1 C6 C3 3_666 . 174.2(18)
O2W Gd1 C6 C3' . . 81(16)
O1W Gd1 C6 C3' . . 7(16)
O3 Gd1 C6 C3' . . -7(16)
O5 Gd1 C6 C3' 1_655 . -121(16)
O4 Gd1 C6 C3' 3_666 . 161(16)
O1 Gd1 C6 C3' . . -108(16)
O2 Gd1 C6 C3' . . 83(16)
O6 Gd1 C6 C3' 1_655 . -68(16)
O3 Gd1 C6 C3' 3_666 . 157(16)
C13 Gd1 C6 C3' 1_655 . -94(16)
C12 Gd1 C6 C3' 3_666 . 157(16)
C7 N2 C11 C10 . . -0.2(11)
N2 C11 C10 C9 . . 2.5(10)
N2 C11 C10 C13 . . -177.8(6)
C11 C10 C9 C8 . . -2.7(9)
C13 C10 C9 C8 . . 177.6(6)
C11 C10 C9 C12 . . 173.9(6)
C13 C10 C9 C12 . . -5.8(9)
C10 C9 C8 C7 . . 0.7(10)
C12 C9 C8 C7 . . -176.1(6)
C10 C9 C12 O4 . . -92.6(7)
C8 C9 C12 O4 . . 83.9(7)
C10 C9 C12 O3 . . 93.4(7)
C8 C9 C12 O3 . . -90.1(7)
C10 C9 C12 Gd1 . 3_666 -152.4(15)
C8 C9 C12 Gd1 . 3_666 24(2)
C11 C10 C13 O6 . . 6.9(9)
C9 C10 C13 O6 . . -173.4(6)
C11 C10 C13 O5 . . -173.7(6)
C9 C10 C13 O5 . . 6.0(8)
C11 C10 C13 Gd1 . 1_455 138(5)
C9 C10 C13 Gd1 . 1_455 -42(5)
C11 N2 C7 C8 . . -1.9(12)
C9 C8 C7 N2 . . 1.7(12)
O2 C6 O1 Gd1 . . -11.0(7)
C3 C6 O1 Gd1 . . 158.3(8)
C3' C6 O1 Gd1 . . 177.1(9)
O2W Gd1 O1 C6 . . 10.9(5)
O1W Gd1 O1 C6 . . -64.3(4)
O3 Gd1 O1 C6 . . -146.9(4)
O5 Gd1 O1 C6 1_655 . 167.2(4)
O4 Gd1 O1 C6 3_666 . 83.8(4)
O2 Gd1 O1 C6 . . 6.0(4)
O6 Gd1 O1 C6 1_655 . -138.0(4)
O3 Gd1 O1 C6 3_666 . 106.3(4)
C13 Gd1 O1 C6 1_655 . -165.7(4)
C12 Gd1 O1 C6 3_666 . 92.2(4)
O1 C6 O2 Gd1 . . 10.9(7)
C3 C6 O2 Gd1 . . -158.2(8)
C3' C6 O2 Gd1 . . -177.0(9)
O2W Gd1 O2 C6 . . 178.0(4)
O1W Gd1 O2 C6 . . 98.4(4)
O3 Gd1 O2 C6 . . 148.6(4)
O5 Gd1 O2 C6 1_655 . -30.1(5)
O4 Gd1 O2 C6 3_666 . -96.4(4)
O1 Gd1 O2 C6 . . -6.1(4)
O6 Gd1 O2 C6 1_655 . 33.0(4)
O3 Gd1 O2 C6 3_666 . -122.8(4)
C13 Gd1 O2 C6 1_655 . 3.8(5)
C12 Gd1 O2 C6 3_666 . -110.2(4)
O4 C12 O3 Gd1 . . -179.2(6)
C9 C12 O3 Gd1 . . -5.5(12)
Gd1 C12 O3 Gd1 3_666 . -172.5(9)
O4 C12 O3 Gd1 . 3_666 -6.8(6)
C9 C12 O3 Gd1 . 3_666 167.0(5)
O2W Gd1 O3 C12 . . -112.9(9)
O1W Gd1 O3 C12 . . -35.6(9)
O5 Gd1 O3 C12 1_655 . 94.8(9)
O4 Gd1 O3 C12 3_666 . 171.4(9)
O1 Gd1 O3 C12 . . 49.1(10)
O2 Gd1 O3 C12 . . -84.2(10)
O6 Gd1 O3 C12 1_655 . 40.5(9)
O3 Gd1 O3 C12 3_666 . 171.6(10)
C13 Gd1 O3 C12 1_655 . 67.5(9)
C6 Gd1 O3 C12 . . -22.0(13)
C12 Gd1 O3 C12 3_666 . 173.1(8)
O2W Gd1 O3 Gd1 . 3_666 75.47(19)
O1W Gd1 O3 Gd1 . 3_666 152.75(19)
O5 Gd1 O3 Gd1 1_655 3_666 -76.85(17)
O4 Gd1 O3 Gd1 3_666 3_666 -0.3(2)
O1 Gd1 O3 Gd1 . 3_666 -122.5(3)
O2 Gd1 O3 Gd1 . 3_666 104.2(3)
O6 Gd1 O3 Gd1 1_655 3_666 -131.18(19)
O3 Gd1 O3 Gd1 3_666 3_666 0.0
C13 Gd1 O3 Gd1 1_655 3_666 -104.1(2)
C6 Gd1 O3 Gd1 . 3_666 166.4(6)
C12 Gd1 O3 Gd1 3_666 3_666 1.50(18)
O3 C12 O4 Gd1 . 3_666 7.4(6)
C9 C12 O4 Gd1 . 3_666 -166.6(4)
O6 C13 O5 Gd1 . 1_455 3.9(6)
C10 C13 O5 Gd1 . 1_455 -175.5(5)
O5 C13 O6 Gd1 . 1_455 -3.7(6)
C10 C13 O6 Gd1 . 1_455 175.7(5)
